data_7225674
loop_
_publ_author_name
'Sovago, Ioana'
'Thomas, Lynne H.'
'Adam, Martin S.'
'Capelli, Silvia C.'
'Wilson, Chick C.'
'Farrugia, Louis J.'

_publ_section_title
;
 High resolution X-ray and neutron diffraction studies on molecular
 complexes of chloranilic acid and lutidines
;
_journal_issue 30
_journal_name_full CrystEngComm
_journal_page_first 5697
_journal_paper_doi 10.1039/C6CE01065B
_journal_volume 18
_journal_year 2016
_chemical_compound_source commercial
_chemical_formula_moiety
;
C6 Cl2 O4, 2(C7 H10 N) 
;
_chemical_formula_sum 'C20 H20 Cl2 N2 O4'
_chemical_formula_weight 423.28
_chemical_name_systematic
;
 ?
;
_space_group_crystal_system orthorhombic
_space_group_IT_number 61
_space_group_name_Hall '-P 2bc 2ac'
_space_group_name_H-M_alt 'P c a b'
_symmetry_space_group_name_Hall '-P 2bc 2ac'
_symmetry_space_group_name_H-M 'P c a b'
_atom_sites_solution_hydrogens geom
_atom_sites_solution_primary direct
_atom_sites_solution_secondary difmap
_audit_update_record
;
2016-05-04 deposited with the CCDC.
2016-06-13 downloaded from the CCDC.
;
_cell_angle_alpha 90
_cell_angle_beta 90
_cell_angle_gamma 90
_cell_formula_units_Z 4
_cell_length_a 7.5644(5)
_cell_length_b 15.7136(10)
_cell_length_c 16.6651(11)
_cell_measurement_reflns_used 9962
_cell_measurement_temperature 100(2)
_cell_measurement_theta_max 50.24
_cell_measurement_theta_min 2.4
_cell_measurement_wavelength 0.71073
_cell_volume 1980.9(2)
_computing_cell_refinement 'HKL Scalepack (Otwinowski & Minor 1997)'
_computing_data_collection 'Collect (Bruker AXS BV, 1997-2004)'
_computing_data_reduction 'HKL Denzo and Scalepack (Otwinowski & Minor 1997)'
_computing_molecular_graphics 'Ortep-3 for Windows (Farrugia, 1997)'
_computing_publication_material 'WinGX publication routines (Farrugia, 1999)'
_computing_structure_refinement 'SHELXL-97 (Sheldrick, 2008)'
_computing_structure_solution 'SHELXS-97 (Sheldrick, 2008)'
_diffrn_ambient_temperature 100(2)
_diffrn_detector 'CCD plate'
_diffrn_detector_area_resol_mean 9
_diffrn_measured_fraction_theta_full 0.949
_diffrn_measured_fraction_theta_max 0.949
_diffrn_measurement_device '95mm CCD camera on \k-goniostat'
_diffrn_measurement_device_type KappaCCD
_diffrn_measurement_method 'CCD rotation images, thick slices'
_diffrn_orient_matrix_type 'by Bruker AXS Collect from scalepack cell'
_diffrn_orient_matrix_UB_11 0.247579E-1
_diffrn_orient_matrix_UB_12 0.360962E-1
_diffrn_orient_matrix_UB_13 -0.479744E-1
_diffrn_orient_matrix_UB_21 -0.0986310E-1
_diffrn_orient_matrix_UB_22 0.388970E-1
_diffrn_orient_matrix_UB_23 0.156672E-1
_diffrn_orient_matrix_UB_31 0.846542E-1
_diffrn_orient_matrix_UB_32 0.347624E-1
_diffrn_orient_matrix_UB_33 0.322845E-1
_diffrn_radiation_monochromator graphite
_diffrn_radiation_probe x-ray
_diffrn_radiation_type MoK\a
_diffrn_radiation_wavelength 0.71073
_diffrn_reflns_av_R_equivalents 0.0837
_diffrn_reflns_av_unetI/netI 0.0328
_diffrn_reflns_limit_h_max 16
_diffrn_reflns_limit_h_min -16
_diffrn_reflns_limit_k_max 33
_diffrn_reflns_limit_k_min -33
_diffrn_reflns_limit_l_max 35
_diffrn_reflns_limit_l_min -35
_diffrn_reflns_number 9962
_diffrn_reflns_reduction_process
;
 Scaled and merged with Sortav
 R.H. Blessing, (1987) Cryst. Rev. 1, 3-58
 R.H. Blessing, (1989) J. Appl. Cryst. 22, 396-397
;
_diffrn_reflns_theta_full 50.24
_diffrn_reflns_theta_max 50.24
_diffrn_reflns_theta_min 2.44
_diffrn_source 'Enraf Nonius FR590'
_exptl_absorpt_coefficient_mu 0.357
_exptl_absorpt_correction_T_max 0.7495
_exptl_absorpt_correction_T_min 0.4845
_exptl_absorpt_correction_type multi-scan
_exptl_absorpt_process_details 'SADABS, Bruker(2001)'
_exptl_crystal_colour red
_exptl_crystal_density_diffrn 1.419
_exptl_crystal_density_method 'not measured'
_exptl_crystal_description prism
_exptl_crystal_F_000 880
_exptl_crystal_size_max 0.36
_exptl_crystal_size_mid 0.24
_exptl_crystal_size_min 0.18
_refine_diff_density_max 0.253
_refine_diff_density_min -0.305
_refine_diff_density_rms 0.051
_refine_ls_extinction_method none
_refine_ls_goodness_of_fit_ref 1.447
_refine_ls_matrix_type full
_refine_ls_number_parameters 378
_refine_ls_number_reflns 8200
_refine_ls_number_restraints 0
_refine_ls_R_factor_all 0.056
_refine_ls_R_factor_gt 0.029
_refine_ls_shift/su_max 0.00003
_refine_ls_structure_factor_coef F
_refine_ls_weighting_details
;
        calc w1 = 1/[s^2^(Fo)]
;
_refine_ls_weighting_scheme calc
_refine_ls_wR_factor_ref 0.028
_reflns_number_gt 7830
_reflns_number_total 9962
_reflns_threshold_expression >2\s(I)
_cod_data_source_file c6ce01065b3.cif
_cod_data_source_block 2_(2,4)_xd
_cod_depositor_comments 'Adding full bibliography for 7225667--7225698.cif.'
_cod_database_code 7225674

loop_
_space_group_symop_id
_space_group_symop_operation_xyz
1 +X,+Y,+Z
2 -X,1/2-Y,1/2+Z
3 1/2+X,-Y,1/2-Z
4 1/2-X,1/2+Y,-Z
5 -X,-Y,-Z
6 +X,1/2+Y,1/2-Z
7 1/2-X,+Y,1/2+Z
8 1/2+X,1/2-Y,+Z

loop_
_atom_local_axes_atom_label
_atom_local_axes_atom0
_atom_local_axes_ax1
_atom_local_axes_atom1
_atom_local_axes_atom2
_atom_local_axes_ax2
CL(1) C(111) Z CL(1) C(112) Y
O(2) C(112) Z O(2) H(125) Y
O(3) C(113) Z O(3) H(126) Y
N(125) C(124) X N(125) C(126) Y
C(121) C(122) X C(121) C(126) Y
C(122) C(123) X C(122) C(121) Y
C(123) C(122) X C(123) C(124) Y
C(124) N(125) X C(124) C(123) Y
C(126) C(121) X C(126) N(125) Y
C(22) H(22B) Z C(22) H(22C) Y
C(24) H(24C) Z C(24) H(24B) Y
C(111) C(112) X C(111) CL(1) Y
C(112) C(113) X C(112) C(111) Y
C(113) O(3) X C(113) C(112) Y
H(121) C(121) Z H(121) C(126) Y
H(123) C(123) Z H(123) C(124) Y
H(125) N(125) Z H(125) O(2) Y
H(126) C(126) Z H(126) N(125) Y
H(22A) C(22) Z H(22A) H(22C) Y
H(22B) C(22) Z H(22B) H(22A) Y
H(22C) C(22) Z H(22C) H(22A) Y
H(24A) C(24) Z H(24A) H(24C) Y
H(24B) C(24) Z H(24B) H(24C) Y
H(24C) C(24) Z H(24C) H(24A) Y

loop_
_atom_rho_multipole_atom_label
_atom_rho_multipole_coeff_Pv
_atom_rho_multipole_coeff_P00
_atom_rho_multipole_coeff_P11
_atom_rho_multipole_coeff_P1-1
_atom_rho_multipole_coeff_P10
_atom_rho_multipole_coeff_P20
_atom_rho_multipole_coeff_P21
_atom_rho_multipole_coeff_P2-1
_atom_rho_multipole_coeff_P22
_atom_rho_multipole_coeff_P2-2
_atom_rho_multipole_coeff_P30
_atom_rho_multipole_coeff_P31
_atom_rho_multipole_coeff_P3-1
_atom_rho_multipole_coeff_P32
_atom_rho_multipole_coeff_P3-2
_atom_rho_multipole_coeff_P33
_atom_rho_multipole_coeff_P3-3
_atom_rho_multipole_coeff_P40
_atom_rho_multipole_coeff_P41
_atom_rho_multipole_coeff_P4-1
_atom_rho_multipole_coeff_P42
_atom_rho_multipole_coeff_P4-2
_atom_rho_multipole_coeff_P43
_atom_rho_multipole_coeff_P4-3
_atom_rho_multipole_coeff_P44
_atom_rho_multipole_coeff_P4-4
_atom_rho_multipole_kappa
_atom_rho_multipole_kappa_prime0
_atom_rho_multipole_kappa_prime1
_atom_rho_multipole_kappa_prime2
_atom_rho_multipole_kappa_prime3
_atom_rho_multipole_kappa_prime4
Cl(1) 7.66(4) 0 0.039(15) -0.038(13) -0.059(16) -0.160(19) 0.05(2) -0.044(18) -0.007(17) 0.017(18) 0.095(15) -0.020(15) -0.007(14) 0.019(14) 0.002(14) -0.027(13) -0.054(14) 0.012(18) -0.025(18) 0.008(16) 0.027(17) -0.039(18) 0.003(17) -0.022(18) -0.002(16) -0.023(17) 0.983416 1 1 1 1 1
O(2) 6.12(2) 0 -0.011(14) 0.007(13) -0.086(13) -0.017(15) -0.013(15) 0.008(13) -0.073(15) 0.003(15) 0.013(12) -0.002(12) 0.005(10) 0.053(12) -0.022(12) -0.014(12) 0.030(12) 0 0 0 0 0 0 0 0 0 0.987955 0.995766 0.995766 0.995766 0.995766 0.995766
O(3) 6.12(2) 0 0.003(14) 0.013(12) -0.069(13) -0.006(15) 0.012(15) -0.012(13) -0.079(15) 0.037(15) 0.047(12) -0.004(12) 0.003(11) 0.012(12) -0.013(12) 0.000(12) 0.005(12) 0 0 0 0 0 0 0 0 0 0.987955 0.995766 0.995766 0.995766 0.995766 0.995766
N(125) 5.05(4) 0 -0.008(16) -0.052(18) 0.008(14) -0.110(15) -0.002(15) 0.002(15) 0.001(15) 0.031(16) -0.010(15) 0.011(14) -0.007(14) 0.013(14) -0.012(14) 0.203(14) 0.011(14) 0 0 0 0 0 0 0 0 0 0.990979 0.96394 0.96394 0.96394 0.96394 0.96394
C(121) 4.15(5) 0 0.04(2) 0.01(2) -0.005(18) -0.205(18) 0.006(18) -0.005(17) -0.021(19) 0.007(19) 0.01(2) 0.02(2) 0.023(19) 0.00(2) 0.03(2) 0.26(2) 0.02(2) 0 0 0 0 0 0 0 0 0 0.985284 0.967548 0.967548 0.967548 0.967548 0.967548
C(122) 4.04(5) 0 0.01(2) 0.03(2) -0.005(19) -0.231(19) 0.004(19) 0.023(18) 0.02(2) 0.01(2) 0.02(2) 0.02(2) 0.022(19) 0.03(2) 0.00(2) 0.28(2) -0.01(2) 0 0 0 0 0 0 0 0 0 0.985284 0.967548 0.967548 0.967548 0.967548 0.967548
C(123) 4.05(5) 0 0.01(2) 0.04(2) -0.013(18) -0.174(18) 0.006(19) 0.001(17) -0.02(2) 0.006(19) 0.01(2) 0.02(2) 0.035(19) 0.01(2) 0.01(2) 0.27(2) -0.04(2) 0 0 0 0 0 0 0 0 0 0.985284 0.967548 0.967548 0.967548 0.967548 0.967548
C(124) 4.10(5) 0 -0.067(19) -0.01(2) 0.011(17) -0.217(18) -0.005(17) -0.008(18) -0.006(19) -0.008(19) -0.01(2) 0.030(19) 0.032(19) 0.00(2) 0.001(19) 0.29(2) 0.03(2) 0 0 0 0 0 0 0 0 0 0.985284 0.967548 0.967548 0.967548 0.967548 0.967548
C(126) 4.12(5) 0 0.02(2) -0.002(19) 0.018(19) -0.221(19) -0.010(18) 0.018(18) 0.044(18) 0.041(19) -0.03(2) 0.01(2) -0.01(2) 0.02(2) 0.00(2) 0.311(19) -0.02(2) 0 0 0 0 0 0 0 0 0 0.985284 0.967548 0.967548 0.967548 0.967548 0.967548
C(22) 4.63(9) 0 0.11(3) 0.06(2) 0.10(2) 0.05(2) -0.09(2) -0.02(2) -0.08(2) -0.05(2) 0.02(3) 0.09(3) 0.08(3) -0.16(3) -0.37(3) 0.09(3) -0.10(3) 0 0 0 0 0 0 0 0 0 0.975594 0.85438 0.85438 0.85438 0.85438 0.85438
C(24) 4.30(9) 0 0.11(2) 0.06(2) 0.07(2) 0.00(2) -0.03(2) -0.06(2) -0.04(2) -0.09(2) 0.21(3) 0.00(2) 0.06(2) -0.05(2) -0.16(2) 0.04(3) -0.28(2) 0 0 0 0 0 0 0 0 0 0.975594 0.85438 0.85438 0.85438 0.85438 0.85438
C(111) 3.99(4) 0 0.03(2) -0.046(19) -0.004(17) -0.068(18) -0.001(18) -0.001(17) 0.048(18) 0.102(19) 0.01(2) 0.02(2) -0.020(19) 0.00(2) -0.02(2) 0.19(2) -0.03(2) 0 0 0 0 0 0 0 0 0 0.990421 0.950331 0.950331 0.950331 0.950331 0.950331
C(112) 4.05(4) 0 -0.08(2) -0.037(19) 0.008(17) -0.273(18) 0.002(17) -0.028(17) -0.110(19) 0.042(19) 0.01(2) 0.013(19) 0.035(19) -0.01(2) 0.00(2) 0.35(2) 0.03(2) 0 0 0 0 0 0 0 0 0 0.990421 0.950331 0.950331 0.950331 0.950331 0.950331
C(113) 4.06(4) 0 0.056(18) -0.017(19) 0.002(18) -0.270(19) -0.005(17) -0.009(17) 0.065(19) 0.052(18) 0.01(2) 0.00(2) -0.02(2) 0.00(2) 0.02(2) 0.35(2) -0.04(2) 0 0 0 0 0 0 0 0 0 0.990421 0.950331 0.950331 0.950331 0.950331 0.950331
H(121) 0.845(18) 0 -0.016(11) -0.018(10) 0.159(14) 0.077(17) 0 0 0 0 0 0 0 0 0 0 0 0 0 0 0 0 0 0 0 0 1.171653 1.171653 1.171653 1.171653 1.171653 1.171653
H(123) 0.845(18) 0 -0.016(11) -0.018(10) 0.159(14) 0.077(17) 0 0 0 0 0 0 0 0 0 0 0 0 0 0 0 0 0 0 0 0 1.171653 1.171653 1.171653 1.171653 1.171653 1.171653
H(125) 0.75(3) 0 0.042(18) -0.008(18) 0.07(2) 0.18(3) 0 0 0 0 0 0 0 0 0 0 0 0 0 0 0 0 0 0 0 0 1.171653 1.171653 1.171653 1.171653 1.171653 1.171653
H(126) 0.845(18) 0 -0.016(11) -0.018(10) 0.159(14) 0.077(17) 0 0 0 0 0 0 0 0 0 0 0 0 0 0 0 0 0 0 0 0 1.171653 1.171653 1.171653 1.171653 1.171653 1.171653
H(22A) 0.64(2) 0 -0.034(15) -0.044(15) 0.081(17) -0.05(2) 0 0 0 0 0 0 0 0 0 0 0 0 0 0 0 0 0 0 0 0 1.128107 1.128107 1.128107 1.128107 1.128107 1.128107
H(22B) 0.64(2) 0 -0.034(15) -0.044(15) 0.081(17) -0.05(2) 0 0 0 0 0 0 0 0 0 0 0 0 0 0 0 0 0 0 0 0 1.128107 1.128107 1.128107 1.128107 1.128107 1.128107
H(22C) 0.64(2) 0 -0.034(15) -0.044(15) 0.081(17) -0.05(2) 0 0 0 0 0 0 0 0 0 0 0 0 0 0 0 0 0 0 0 0 1.128107 1.128107 1.128107 1.128107 1.128107 1.128107
H(24A) 0.79(2) 0 0.006(14) -0.055(13) 0.112(16) 0.04(2) 0 0 0 0 0 0 0 0 0 0 0 0 0 0 0 0 0 0 0 0 1.128107 1.128107 1.128107 1.128107 1.128107 1.128107
H(24B) 0.79(2) 0 0.006(14) -0.055(13) 0.112(16) 0.04(2) 0 0 0 0 0 0 0 0 0 0 0 0 0 0 0 0 0 0 0 0 1.128107 1.128107 1.128107 1.128107 1.128107 1.128107
H(24C) 0.79(2) 0 0.006(14) -0.055(13) 0.112(16) 0.04(2) 0 0 0 0 0 0 0 0 0 0 0 0 0 0 0 0 0 0 0 0 1.128107 1.128107 1.128107 1.128107 1.128107 1.128107

loop_
_atom_site_label
_atom_site_type_symbol
_atom_site_fract_x
_atom_site_fract_y
_atom_site_fract_z
_atom_site_U_iso_or_equiv
_atom_site_adp_type
_atom_site_occupancy
_atom_site_symmetry_multiplicity
Cl(1) Cl -0.571113(12) 0.611792(6) 0.155477(5) 0.017 Uani 1 8
O(2) O -0.79775(6) 0.59573(3) 0.01094(3) 0.02 Uani 1 8
O(3) O -0.73752(6) 0.50206(3) -0.12051(2) 0.019 Uani 1 8
N(125) N -1.08170(5) 0.60582(2) -0.08152(2) 0.014 Uani 1 8
C(121) C -1.25129(5) 0.59176(3) -0.20057(2) 0.016 Uani 1 8
C(122) C -1.37841(5) 0.64732(2) -0.16925(2) 0.016 Uani 1 8
C(123) C -1.35067(5) 0.68010(2) -0.09239(2) 0.017 Uani 1 8
C(124) C -1.20086(5) 0.65894(2) -0.04811(2) 0.014 Uani 1 8
C(126) C -1.10426(5) 0.57221(3) -0.15528(2) 0.017 Uani 1 8
C(22) C -1.53911(6) 0.67059(4) -0.21713(3) 0.025 Uani 1 8
C(24) C -1.16642(5) 0.69289(2) 0.03436(2) 0.018 Uani 1 8
C(111) C -0.53219(4) 0.55104(2) 0.070183(18) 0.013 Uani 1 8
C(112) C -0.65755(4) 0.55272(2) 0.008839(19) 0.013 Uani 1 8
C(113) C -0.62391(4) 0.49873(2) -0.066934(18) 0.014 Uani 1 8
H(121) H -1.260979 0.562438 -0.259215 0.035 Uani 1 8
H(123) H -1.447343 0.72258 -0.066058 0.031 Uani 1 8
H(125) H -0.964894 0.595506 -0.050916 0.028 Uani 1 8
H(126) H -0.999362 0.530122 -0.174807 0.031 Uani 1 8
H(22A) H -1.522223 0.661705 -0.279656 0.042 Uani 1 8
H(22B) H -1.578981 0.73468 -0.209473 0.04 Uani 1 8
H(22C) H -1.643628 0.627248 -0.206293 0.04 Uani 1 8
H(24A) H -1.034418 0.681845 0.052798 0.036 Uani 1 8
H(24B) H -1.195742 0.758699 0.037563 0.038 Uani 1 8
H(24C) H -1.245454 0.659869 0.076575 0.038 Uani 1 8

loop_
_atom_site_aniso_label
_atom_site_aniso_U_11
_atom_site_aniso_U_22
_atom_site_aniso_U_33
_atom_site_aniso_U_23
_atom_site_aniso_U_13
_atom_site_aniso_U_12
Cl(1) 0.01795(3) 0.01945(3) 0.01343(3) -0.00387(2) -0.00058(2) 0.00328(2)
O(2) 0.01551(14) 0.02317(16) 0.01985(15) -0.00731(13) -0.00416(12) 0.00697(13)
O(3) 0.01747(14) 0.02466(16) 0.01615(13) -0.00508(13) -0.00568(12) 0.00587(14)
N(125) 0.01286(11) 0.01636(12) 0.01418(11) -0.00218(9) -0.00035(9) 0.00186(9)
C(121) 0.01416(12) 0.02072(13) 0.01457(11) -0.00251(10) -0.00068(9) 0.00092(10)
C(122) 0.01335(12) 0.01848(13) 0.01613(12) 0.00040(10) -0.00070(9) 0.00138(10)
C(123) 0.01471(12) 0.01790(13) 0.01742(12) -0.00160(10) 0.00061(10) 0.00357(10)
C(124) 0.01368(11) 0.01420(11) 0.01407(10) -0.00141(8) 0.00119(9) 0.00051(9)
C(126) 0.01416(12) 0.02042(13) 0.01569(12) -0.00447(10) -0.00050(9) 0.00330(10)
C(22) 0.01905(15) 0.0319(2) 0.02483(17) 0.00138(15) -0.00573(13) 0.00550(14)
C(24) 0.01905(13) 0.01874(13) 0.01560(11) -0.00377(9) 0.00159(10) -0.00098(10)
C(111) 0.01290(10) 0.01533(11) 0.01211(9) -0.00163(8) -0.00059(8) 0.00159(9)
C(112) 0.01211(10) 0.01484(10) 0.01347(10) -0.00160(8) -0.00109(8) 0.00157(9)
C(113) 0.01276(10) 0.01529(10) 0.01270(9) -0.00131(8) -0.00139(8) 0.00163(9)
H(121) 0.032143 0.04625 0.025427 -0.011392 -0.005327 0.007362
H(123) 0.026494 0.033485 0.033841 -0.005533 0.001966 0.00992
H(125) 0.023004 0.035665 0.026302 -0.005295 -0.004675 0.006536
H(126) 0.026051 0.037847 0.030422 -0.009114 -0.001203 0.010997
H(22A) 0.035142 0.063548 0.02586 -0.00349 -0.00153 0.009899
H(22B) 0.037551 0.031296 0.050223 -0.003202 -0.008606 0.009015
H(22C) 0.027552 0.041926 0.050362 0.008069 -0.00491 -0.006806
H(24A) 0.024287 0.049134 0.035499 -0.008814 -0.004752 0.009308
H(24B) 0.050227 0.024587 0.038866 -0.005225 -0.003875 0.009833
H(24C) 0.040158 0.043136 0.029346 0.000504 0.008248 -0.008989

loop_
_geom_angle_atom_site_label_1
_geom_angle_atom_site_label_2
_geom_angle_atom_site_label_3
_geom_angle
_geom_angle_site_symmetry_1
_geom_angle_site_symmetry_2
_geom_angle_site_symmetry_3
_geom_angle_publ_flag
C(124) N(125) C(126) 122.28(3) 1_555 1_555 1_555 yes
C(124) N(125) H(125) 117.70(3) 1_555 1_555 1_555 yes
C(126) N(125) H(125) 119.79(3) 1_555 1_555 1_555 yes
C(122) C(121) C(126) 119.27(3) 1_555 1_555 1_555 yes
C(122) C(121) H(121) 123.74(3) 1_555 1_555 1_555 yes
C(126) C(121) H(121) 116.98(3) 1_555 1_555 1_555 yes
C(121) C(122) C(123) 117.97(3) 1_555 1_555 1_555 yes
C(121) C(122) C(22) 120.70(4) 1_555 1_555 1_555 yes
C(123) C(122) C(22) 121.34(4) 1_555 1_555 1_555 yes
C(122) C(123) C(124) 121.35(3) 1_555 1_555 1_555 yes
C(122) C(123) H(123) 119.84(3) 1_555 1_555 1_555 yes
C(124) C(123) H(123) 118.81(3) 1_555 1_555 1_555 yes
N(125) C(124) C(123) 118.21(3) 1_555 1_555 1_555 yes
N(125) C(124) C(24) 118.90(3) 1_555 1_555 1_555 yes
C(123) C(124) C(24) 122.89(3) 1_555 1_555 1_555 yes
N(125) C(126) C(121) 120.91(3) 1_555 1_555 1_555 yes
N(125) C(126) H(126) 114.85(3) 1_555 1_555 1_555 yes
C(121) C(126) H(126) 124.24(3) 1_555 1_555 1_555 yes
C(122) C(22) H(22A) 113.18(4) 1_555 1_555 1_555 yes
C(122) C(22) H(22B) 113.49(4) 1_555 1_555 1_555 yes
C(122) C(22) H(22C) 110.95(4) 1_555 1_555 1_555 yes
H(22A) C(22) H(22B) 106.16(5) 1_555 1_555 1_555 yes
H(22A) C(22) H(22C) 99.97(5) 1_555 1_555 1_555 yes
H(22B) C(22) H(22C) 112.24(4) 1_555 1_555 1_555 yes
C(124) C(24) H(24A) 111.84(3) 1_555 1_555 1_555 yes
C(124) C(24) H(24B) 110.96(3) 1_555 1_555 1_555 yes
C(124) C(24) H(24C) 109.69(3) 1_555 1_555 1_555 yes
H(24A) C(24) H(24B) 110.05(3) 1_555 1_555 1_555 yes
H(24A) C(24) H(24C) 105.03(4) 1_555 1_555 1_555 yes
H(24B) C(24) H(24C) 109.07(3) 1_555 1_555 1_555 yes
CL(1) C(111) C(112) 118.30(2) 1_555 1_555 1_555 yes
CL(1) C(111) C(113) 118.40(2) 1_555 1_555 5_465 yes
C(112) C(111) C(113) 123.29(3) 1_555 1_555 5_465 yes
O(2) C(112) C(111) 124.26(3) 1_555 1_555 1_555 yes
O(3) C(113) C(111) 124.96(3) 1_555 1_555 5_465 yes

loop_
_geom_bond_atom_site_label_1
_geom_bond_atom_site_label_2
_geom_bond_distance
_geom_bond_site_symmetry_1
_geom_bond_site_symmetry_2
_geom_bond_publ_flag
CL(1) C(111) 1.7374(3) 1_555 1_555 yes
O(2) C(112) 1.2580(5) 1_555 1_555 yes
O(3) C(113) 1.2403(5) 1_555 1_555 yes
N(125) C(124) 1.3488(5) 1_555 1_555 yes
N(125) C(126) 1.3487(5) 1_555 1_555 yes
N(125) H(125) 1.0330(3) 1_555 1_555 yes
C(121) C(122) 1.3997(5) 1_555 1_555 yes
C(121) C(126) 1.3788(5) 1_555 1_555 yes
C(121) H(121) 1.0830(4) 1_555 1_555 yes
C(122) C(123) 1.3963(5) 1_555 1_555 yes
C(122) C(22) 1.4995(6) 1_555 1_555 yes
C(123) C(124) 1.3926(5) 1_555 1_555 yes
C(123) H(123) 1.0830(4) 1_555 1_555 yes
C(124) C(24) 1.4971(5) 1_555 1_555 yes
C(126) H(126) 1.0830(4) 1_555 1_555 yes
C(22) H(22A) 1.0590(5) 1_555 1_555 yes
C(22) H(22B) 1.0590(6) 1_555 1_555 yes
C(22) H(22C) 1.0590(6) 1_555 1_555 yes
C(24) H(24A) 1.0590(4) 1_555 1_555 yes
C(24) H(24B) 1.0590(4) 1_555 1_555 yes
C(24) H(24C) 1.0590(4) 1_555 1_555 yes
C(111) C(112) 1.3946(4) 1_555 1_555 yes
C(111) C(113) 1.4174(5) 1_555 5_465 yes

loop_
_geom_torsion_atom_site_label_1
_geom_torsion_atom_site_label_2
_geom_torsion_atom_site_label_3
_geom_torsion_atom_site_label_4
_geom_torsion
_geom_torsion_site_symmetry_1
_geom_torsion_site_symmetry_2
_geom_torsion_site_symmetry_3
_geom_torsion_site_symmetry_4
_geom_torsion_publ_flag
C(124) N(125) C(126) C(121) 0.69(4) 1_555 1_555 1_555 1_555 yes
C(126) N(125) C(124) C(123) -0.81(4) 1_555 1_555 1_555 1_555 yes
C(126) N(125) C(124) C(24) 179.50(5) 1_555 1_555 1_555 1_555 yes
C(124) N(125) C(126) H(126) -179.49(5) 1_555 1_555 1_555 1_555 yes
H(125) N(125) C(124) C(123) 173.62(5) 1_555 1_555 1_555 1_555 yes
H(125) N(125) C(124) C(24) -6.07(3) 1_555 1_555 1_555 1_555 yes
H(125) N(125) C(126) C(121) -173.62(6) 1_555 1_555 1_555 1_555 yes
H(125) N(125) C(126) H(126) 6.20(3) 1_555 1_555 1_555 1_555 yes
C(122) C(121) C(126) N(125) 0.03(4) 1_555 1_555 1_555 1_555 yes
C(126) C(121) C(122) C(123) -0.57(4) 1_555 1_555 1_555 1_555 yes
C(126) C(121) C(122) C(22) 179.45(6) 1_555 1_555 1_555 1_555 yes
C(122) C(121) C(126) H(126) -179.78(6) 1_555 1_555 1_555 1_555 yes
H(121) C(121) C(122) C(123) 179.37(6) 1_555 1_555 1_555 1_555 yes
H(121) C(121) C(122) C(22) -0.62(4) 1_555 1_555 1_555 1_555 yes
H(121) C(121) C(126) N(125) -179.91(6) 1_555 1_555 1_555 1_555 yes
H(121) C(121) C(126) H(126) 0.28(3) 1_555 1_555 1_555 1_555 yes
C(121) C(122) C(123) C(124) 0.45(3) 1_555 1_555 1_555 1_555 yes
C(121) C(122) C(123) H(123) -179.17(6) 1_555 1_555 1_555 1_555 yes
C(121) C(122) C(22) H(22A) -21.97(4) 1_555 1_555 1_555 1_555 yes
C(121) C(122) C(22) H(22B) -143.05(6) 1_555 1_555 1_555 1_555 yes
C(121) C(122) C(22) H(22C) 89.49(5) 1_555 1_555 1_555 1_555 yes
C(22) C(122) C(123) C(124) -179.57(6) 1_555 1_555 1_555 1_555 yes
C(22) C(122) C(123) H(123) 0.81(4) 1_555 1_555 1_555 1_555 yes
C(123) C(122) C(22) H(22A) 158.05(6) 1_555 1_555 1_555 1_555 yes
C(123) C(122) C(22) H(22B) 36.97(4) 1_555 1_555 1_555 1_555 yes
C(123) C(122) C(22) H(22C) -90.50(5) 1_555 1_555 1_555 1_555 yes
C(122) C(123) C(124) N(125) 0.23(3) 1_555 1_555 1_555 1_555 yes
C(122) C(123) C(124) C(24) 179.90(6) 1_555 1_555 1_555 1_555 yes
H(123) C(123) C(124) N(125) 179.85(5) 1_555 1_555 1_555 1_555 yes
H(123) C(123) C(124) C(24) -0.48(3) 1_555 1_555 1_555 1_555 yes
N(125) C(124) C(24) H(24A) 13.12(3) 1_555 1_555 1_555 1_555 yes
N(125) C(124) C(24) H(24B) 136.42(5) 1_555 1_555 1_555 1_555 yes
N(125) C(124) C(24) H(24C) -103.00(4) 1_555 1_555 1_555 1_555 yes
C(123) C(124) C(24) H(24A) -166.56(5) 1_555 1_555 1_555 1_555 yes
C(123) C(124) C(24) H(24B) -43.25(4) 1_555 1_555 1_555 1_555 yes
C(123) C(124) C(24) H(24C) 77.33(4) 1_555 1_555 1_555 1_555 yes
CL(1) C(111) C(112) O(2) 0.21(3) 1_555 1_555 1_555 1_555 yes
C(113) C(111) C(112) O(2) 179.20(6) 5_465 1_555 1_555 1_555 yes
